data_2207815
loop_
_publ_author_name
'Ko\'cwin-Gie\/lzak, Krystyna'
'Marciniak, Bernard'

_publ_section_title
;[4-(2-Aminoethyl)morpholine-\k^2^<i>N</i>,<i>N</i>']aqua(oxalato-\k^2^<i>O</i>,<i>O</i>')copper(II)
 monohydrate
;
_journal_coeditor_code KP6071
_journal_issue 1
_journal_name_full 'Acta Crystallographica Section E'
_journal_page_first m155
_journal_page_last m157
_journal_paper_doi 10.1107/S1600536805042091
_journal_volume 62
_journal_year 2006
_chemical_formula_iupac '[Cu (C2 O4) (C6 H14 N2 O) (H2 O)], H2 O'
_chemical_formula_moiety 'C8 H16 Cu N2 O6, H2 O'
_chemical_formula_sum 'C8 H18 Cu N2 O7'
_chemical_formula_weight 317.79
_chemical_name_systematic
;
[4-(2-Aminoethyl)morpholine-k^2^N,N']aqua(oxalato-k^2^O,O')copper(II)
monohydrate
;
_space_group_IT_number 14
_symmetry_cell_setting monoclinic
_symmetry_space_group_name_Hall '-P 2ybc'
_symmetry_space_group_name_H-M 'P 1 21/c 1'
_atom_sites_solution_hydrogens geom
_atom_sites_solution_primary direct
_atom_sites_solution_secondary difmap
_audit_creation_method SHELXL-97
_cell_angle_alpha 90.00
_cell_angle_beta 108.76(3)
_cell_angle_gamma 90.00
_cell_formula_units_Z 4
_cell_length_a 6.8240(14)
_cell_length_b 11.916(2)
_cell_length_c 16.396(3)
_cell_measurement_reflns_used 30
_cell_measurement_temperature 293(2)
_cell_measurement_theta_max 25
_cell_measurement_theta_min 6
_cell_volume 1262.4(5)
_computing_cell_refinement 'KM4B8 Software'
_computing_data_collection 'KM4B8 Software (Galdecki <i>et al.</i>,  1996)'
_computing_data_reduction 'KM4B8 Software'
_computing_molecular_graphics 'ORTEP-3 (Farrugia,1997) and PLATON (Spek, 2003)'
_computing_publication_material SHELXL97
_computing_structure_refinement 'SHELXL97 (Sheldrick, 1997)'
_computing_structure_solution 'SHELXS97 (Sheldrick, 1990)'
_diffrn_ambient_temperature 293(2)
_diffrn_measured_fraction_theta_full 0.994
_diffrn_measured_fraction_theta_max 0.994
_diffrn_measurement_device 'Kuma KM-4'
_diffrn_measurement_method \w-2\q
_diffrn_radiation_monochromator graphite
_diffrn_radiation_source 'fine-focus sealed tube'
_diffrn_radiation_type CuK\a
_diffrn_radiation_wavelength 1.54180
_diffrn_reflns_av_R_equivalents 0.0000
_diffrn_reflns_av_sigmaI/netI 0.0560
_diffrn_reflns_limit_h_max 8
_diffrn_reflns_limit_h_min -8
_diffrn_reflns_limit_k_max 0
_diffrn_reflns_limit_k_min -14
_diffrn_reflns_limit_l_max 7
_diffrn_reflns_limit_l_min -19
_diffrn_reflns_number 2315
_diffrn_reflns_theta_full 68.54
_diffrn_reflns_theta_max 68.54
_diffrn_reflns_theta_min 4.68
_diffrn_standards_decay_% 1.164
_diffrn_standards_interval_time 100
_diffrn_standards_number 3
_exptl_absorpt_coefficient_mu 2.749
_exptl_absorpt_correction_T_max .838
_exptl_absorpt_correction_T_min .755
_exptl_absorpt_correction_type refdelf
_exptl_absorpt_process_details '(DIFABS; Walker & Stuart, 1983)'
_exptl_crystal_colour blue
_exptl_crystal_density_diffrn 1.672
_exptl_crystal_density_method 'not measured'
_exptl_crystal_description column
_exptl_crystal_F_000 660
_exptl_crystal_size_max 0.35
_exptl_crystal_size_mid 0.10
_exptl_crystal_size_min 0.06
_refine_diff_density_max 0.408
_refine_diff_density_min -0.681
_refine_ls_extinction_method none
_refine_ls_goodness_of_fit_ref 1.064
_refine_ls_hydrogen_treatment mixed
_refine_ls_matrix_type full
_refine_ls_number_parameters 187
_refine_ls_number_reflns 2315
_refine_ls_number_restraints 6
_refine_ls_restrained_S_all 1.063
_refine_ls_R_factor_all 0.0538
_refine_ls_R_factor_gt 0.0458
_refine_ls_shift/su_max 0.034
_refine_ls_shift/su_mean 0.002
_refine_ls_structure_factor_coef Fsqd
_refine_ls_weighting_details 'calc w=1/[\s^2^(Fo^2^)+(0.0593P)^2^+0.8891P] where P=(Fo^2^+2Fc^2^)/3'
_refine_ls_weighting_scheme calc
_refine_ls_wR_factor_gt 0.1253
_refine_ls_wR_factor_ref 0.1308
_reflns_number_gt 1968
_reflns_number_total 2315
_reflns_threshold_expression I>2\s(I)
_cod_data_source_file kp6071.cif
_cod_data_source_block I
_cod_original_sg_symbol_H-M 'P 21/c'
_cod_original_formula_sum 'C8 H18 Cu1 N2 O7'
_cod_database_code 2207815
_cod_database_fobs_code 2207815

loop_
_symmetry_equiv_pos_as_xyz
'x, y, z'
'-x, y+1/2, -z+1/2'
'-x, -y, -z'
'x, -y-1/2, z-1/2'

loop_
_atom_site_label
_atom_site_fract_x
_atom_site_fract_y
_atom_site_fract_z
_atom_site_U_iso_or_equiv
_atom_site_adp_type
_atom_site_calc_flag
_atom_site_refinement_flags
_atom_site_occupancy
_atom_site_type_symbol
Cu1 0.25912(6) 0.16956(4) 0.01815(3) 0.0441(2) Uani d . 1 Cu
O2 -0.0252(4) 0.21581(19) -0.04302(16) 0.0516(6) Uani d . 1 O
N1 0.3263(4) 0.3070(2) 0.09752(19) 0.0472(6) Uani d . 1 N
O3 -0.3153(4) 0.1414(2) -0.13151(18) 0.0649(7) Uani d . 1 O
O4 0.1791(4) 0.03075(19) -0.04908(17) 0.0525(6) Uani d . 1 O
O1 0.1569(5) 0.5050(2) 0.1519(2) 0.0681(7) Uani d . 1 O
N0 0.5031(5) 0.0972(2) 0.1023(2) 0.0531(7) Uani d D 1 N
O06 0.4152(5) 0.2496(3) -0.0691(2) 0.0692(8) Uani d D 1 O
C7 -0.0056(5) 0.0337(3) -0.1000(2) 0.0486(8) Uani d . 1 C
O5 -0.0886(4) -0.0401(2) -0.15155(19) 0.0708(8) Uani d . 1 O
C8 -0.1289(5) 0.1394(3) -0.0913(2) 0.0479(7) Uani d . 1 C
C4 0.1893(7) 0.3048(3) 0.1525(3) 0.0637(10) Uani d . 1 C
H4A 0.0469 0.2957 0.1158 0.076 Uiso calc R 1 H
H4B 0.2251 0.2403 0.1905 0.076 Uiso calc R 1 H
C1 0.2839(6) 0.4144(3) 0.0482(3) 0.0564(9) Uani d . 1 C
H1A 0.3829 0.4228 0.0174 0.068 Uiso calc R 1 H
H1B 0.1469 0.4108 0.0059 0.068 Uiso calc R 1 H
C6 0.5962(7) 0.1741(3) 0.1750(3) 0.0727(12) Uani d . 1 C
H6A 0.7447 0.1626 0.1968 0.087 Uiso calc R 1 H
H6B 0.5401 0.1588 0.2212 0.087 Uiso calc R 1 H
C5 0.5503(6) 0.2936(3) 0.1452(3) 0.0671(10) Uani d . 1 C
H5A 0.5897 0.3434 0.1946 0.081 Uiso calc R 1 H
H5B 0.6305 0.3137 0.1082 0.081 Uiso calc R 1 H
C3 0.2054(8) 0.4082(4) 0.2054(3) 0.0761(12) Uani d . 1 C
H3A 0.1109 0.4028 0.2385 0.091 Uiso calc R 1 H
H3B 0.3448 0.4148 0.2454 0.091 Uiso calc R 1 H
C2 0.2958(6) 0.5147(3) 0.1033(3) 0.0647(10) Uani d . 1 C
H2A 0.4361 0.5230 0.1423 0.078 Uiso calc R 1 H
H2B 0.2617 0.5812 0.0674 0.078 Uiso calc R 1 H
O1W 0.1658(9) 0.1102(7) 0.3159(3) 0.154(3) Uani d D 1 O
H1WA 0.171(8) 0.075(4) 0.275(2) 0.081(16) Uiso d D 1 H
H0A 0.605(5) 0.074(3) 0.085(3) 0.066(12) Uiso d D 1 H
H0B 0.458(6) 0.036(2) 0.117(3) 0.071(13) Uiso d D 1 H
H1WB 0.052(7) 0.132(8) 0.317(6) 0.19(4) Uiso d D 1 H
H06A 0.328(7) 0.275(4) -0.112(2) 0.088(17) Uiso d D 1 H
H06B 0.501(7) 0.226(4) -0.090(3) 0.100(18) Uiso d D 1 H

loop_
_atom_site_aniso_label
_atom_site_aniso_U_11
_atom_site_aniso_U_22
_atom_site_aniso_U_33
_atom_site_aniso_U_12
_atom_site_aniso_U_13
_atom_site_aniso_U_23
Cu1 0.0362(3) 0.0434(3) 0.0520(3) 0.00650(17) 0.0134(2) -0.0030(2)
O2 0.0434(12) 0.0488(12) 0.0597(14) 0.0085(10) 0.0125(10) -0.0065(11)
N1 0.0441(15) 0.0437(14) 0.0543(17) 0.0050(11) 0.0163(13) -0.0020(12)
O3 0.0398(13) 0.0787(17) 0.0677(17) 0.0070(12) 0.0055(12) -0.0094(15)
O4 0.0446(13) 0.0494(12) 0.0652(14) 0.0053(10) 0.0202(11) -0.0093(11)
O1 0.0755(18) 0.0529(14) 0.086(2) 0.0136(13) 0.0404(16) -0.0033(14)
N0 0.0441(16) 0.0494(16) 0.0649(19) 0.0111(13) 0.0162(14) 0.0024(14)
O06 0.0712(19) 0.0771(18) 0.0725(19) 0.0208(16) 0.0417(16) 0.0194(16)
C7 0.0504(19) 0.0498(17) 0.0521(18) -0.0021(15) 0.0253(15) -0.0035(16)
O5 0.0704(18) 0.0694(16) 0.0733(18) -0.0106(14) 0.0239(14) -0.0280(16)
C8 0.0433(17) 0.0546(18) 0.0475(17) 0.0047(15) 0.0170(14) 0.0017(16)
C4 0.086(3) 0.0509(19) 0.069(3) 0.0038(18) 0.045(2) 0.0046(18)
C1 0.060(2) 0.0470(17) 0.070(2) 0.0009(16) 0.0310(18) 0.0016(18)
C6 0.064(3) 0.070(3) 0.068(3) 0.0160(19) 0.000(2) -0.008(2)
C5 0.053(2) 0.063(2) 0.075(3) 0.0026(18) 0.0046(19) -0.013(2)
C3 0.095(3) 0.072(3) 0.073(3) 0.013(2) 0.042(3) -0.004(2)
C2 0.059(2) 0.0494(19) 0.088(3) 0.0040(17) 0.027(2) 0.0036(19)
O1W 0.134(4) 0.263(7) 0.085(3) -0.138(4) 0.063(3) -0.076(4)

loop_
_atom_type_symbol
_atom_type_description
_atom_type_scat_dispersion_real
_atom_type_scat_dispersion_imag
_atom_type_scat_source
C C 0.0181 0.0000 'International Tables Vol C Tables 4.2.6.8 and 6.1.1.4'
H H 0.0000 0.0000 'International Tables Vol C Tables 4.2.6.8 and 6.1.1.4'
N N 0.0311 0.0000 'International Tables Vol C Tables 4.2.6.8 and 6.1.1.4'
O O 0.0492 0.0000 'International Tables Vol C Tables 4.2.6.8 and 6.1.1.4'
Cu Cu -1.9646 0.0000 'International Tables Vol C Tables 4.2.6.8 and 6.1.1.4'

loop_
_geom_angle_atom_site_label_1
_geom_angle_atom_site_label_2
_geom_angle_atom_site_label_3
_geom_angle
_geom_angle_publ_flag
O2 Cu1 O4 84.18(10) y
O2 Cu1 N0 161.99(13) y
O4 Cu1 N0 92.53(12) y
O2 Cu1 N1 94.75(11) y
O4 Cu1 N1 173.50(11) y
N0 Cu1 N1 86.52(12) y
O2 Cu1 O06 98.55(11) y
O4 Cu1 O06 95.90(11) y
N0 Cu1 O06 99.40(13) y
N1 Cu1 O06 90.60(12) y
C8 O2 Cu1 112.4(2) ?
C5 N1 C1 111.4(3) ?
C5 N1 C4 114.7(3) ?
C1 N1 C4 107.0(3) ?
C5 N1 Cu1 103.3(2) ?
C1 N1 Cu1 112.1(2) ?
C4 N1 Cu1 108.3(2) ?
C7 O4 Cu1 112.6(2) ?
C3 O1 C2 110.2(3) ?
C6 N0 Cu1 109.8(2) ?
C6 N0 H0A 106(3) ?
Cu1 N0 H0A 119(3) ?
C6 N0 H0B 114(3) ?
Cu1 N0 H0B 106(3) ?
H0A N0 H0B 102(4) ?
Cu1 O06 H06A 110(4) ?
Cu1 O06 H06B 132(4) ?
H06A O06 H06B 101(5) ?
O5 C7 O4 125.1(3) ?
O5 C7 C8 120.3(3) ?
O4 C7 C8 114.6(3) ?
O3 C8 O2 126.6(3) ?
O3 C8 C7 117.7(3) ?
O2 C8 C7 115.7(3) ?
C3 C4 N1 113.2(3) ?
C3 C4 H4A 108.9 ?
N1 C4 H4A 108.9 ?
C3 C4 H4B 108.9 ?
N1 C4 H4B 108.9 ?
H4A C4 H4B 107.8 ?
C2 C1 N1 113.5(3) ?
C2 C1 H1A 108.9 ?
N1 C1 H1A 108.9 ?
C2 C1 H1B 108.9 ?
N1 C1 H1B 108.9 ?
H1A C1 H1B 107.7 ?
N0 C6 C5 109.6(3) ?
N0 C6 H6A 109.7 ?
C5 C6 H6A 109.7 ?
N0 C6 H6B 109.7 ?
C5 C6 H6B 109.7 ?
H6A C6 H6B 108.2 ?
N1 C5 C6 110.1(3) ?
N1 C5 H5A 109.6 ?
C6 C5 H5A 109.6 ?
N1 C5 H5B 109.6 ?
C6 C5 H5B 109.6 ?
H5A C5 H5B 108.1 ?
O1 C3 C4 110.7(3) ?
O1 C3 H3A 109.5 ?
C4 C3 H3A 109.5 ?
O1 C3 H3B 109.5 ?
C4 C3 H3B 109.5 ?
H3A C3 H3B 108.1 ?
O1 C2 C1 111.0(3) ?
O1 C2 H2A 109.4 ?
C1 C2 H2A 109.4 ?
O1 C2 H2B 109.4 ?
C1 C2 H2B 109.4 ?
H2A C2 H2B 108.0 ?
H1WA O1W H1WB 118(7) ?

loop_
_geom_bond_atom_site_label_1
_geom_bond_atom_site_label_2
_geom_bond_distance
_geom_bond_publ_flag
Cu1 O2 1.955(2) y
Cu1 O4 1.965(2) y
Cu1 N0 1.985(3) y
Cu1 N1 2.050(3) y
Cu1 O06 2.252(3) y
O2 C8 1.263(4) y
N1 C5 1.485(5) y
N1 C1 1.492(4) y
N1 C4 1.493(5) y
O3 C8 1.230(4) y
O4 C7 1.268(4) y
O1 C3 1.422(5) ?
O1 C2 1.425(5) ?
N0 C6 1.475(5) ?
N0 H0A 0.88(4) ?
N0 H0B 0.86(2) ?
O06 H06A 0.82(2) ?
O06 H06B 0.82(5) ?
C7 O5 1.225(4) y
C7 C8 1.547(5) ?
C4 C3 1.490(6) ?
C4 H4A 0.9700 ?
C4 H4B 0.9700 ?
C1 C2 1.484(5) ?
C1 H1A 0.9700 ?
C1 H1B 0.9700 ?
C6 C5 1.504(6) ?
C6 H6A 0.9700 ?
C6 H6B 0.9700 ?
C5 H5A 0.9700 ?
C5 H5B 0.9700 ?
C3 H3A 0.9700 ?
C3 H3B 0.9700 ?
C2 H2A 0.9700 ?
C2 H2B 0.9700 ?
O1W H1WA 0.80(2) ?
O1W H1WB 0.82(7) ?

loop_
_geom_hbond_atom_site_label_D
_geom_hbond_atom_site_label_H
_geom_hbond_atom_site_label_A
_geom_hbond_site_symmetry_A
_geom_hbond_distance_DH
_geom_hbond_distance_HA
_geom_hbond_distance_DA
_geom_hbond_angle_DHA
O1W H1WA O5 3 0.80(2) 1.96(3) 2.706(5) 154(5)
N0 H0A O4 3_655 0.88(4) 2.15(2) 3.002(4) 163(4)
N0 H0B O3 3 0.86(2) 2.37(2) 3.218(4) 170(4)
O1W H1WB O1 2_545 0.82(7) 2.25(9) 2.729(5) 118(8)
O06 H06A O1W 4_565 0.82(2) 1.91(3) 2.679(5) 156(5)
O06 H06B O3 1_655 0.82(5) 1.90(5) 2.702(4) 169(6)
C4 H4B O5 3 0.97 2.57 3.227(5) 126

loop_
_geom_torsion_atom_site_label_1
_geom_torsion_atom_site_label_2
_geom_torsion_atom_site_label_3
_geom_torsion_atom_site_label_4
_geom_torsion
O4 Cu1 O2 C8 3.3(2)
N0 Cu1 O2 C8 -76.9(4)
N1 Cu1 O2 C8 -170.2(2)
O06 Cu1 O2 C8 98.4(2)
O2 Cu1 N1 C5 -174.4(2)
N0 Cu1 N1 C5 23.6(3)
O06 Cu1 N1 C5 -75.8(2)
O2 Cu1 N1 C1 -54.3(2)
N0 Cu1 N1 C1 143.7(2)
O06 Cu1 N1 C1 44.3(2)
O2 Cu1 N1 C4 63.5(2)
N0 Cu1 N1 C4 -98.5(3)
O06 Cu1 N1 C4 162.1(2)
O2 Cu1 O4 C7 1.6(2)
N0 Cu1 O4 C7 163.8(2)
O06 Cu1 O4 C7 -96.5(2)
O2 Cu1 N0 C6 -93.1(4)
O4 Cu1 N0 C6 -172.0(3)
N1 Cu1 N0 C6 1.6(3)
O06 Cu1 N0 C6 91.6(3)
Cu1 O4 C7 O5 176.3(3)
Cu1 O4 C7 C8 -5.3(3)
Cu1 O2 C8 O3 173.4(3)
Cu1 O2 C8 C7 -6.9(4)
O5 C7 C8 O3 6.7(5)
O4 C7 C8 O3 -171.8(3)
O5 C7 C8 O2 -173.1(3)
O4 C7 C8 O2 8.5(4)
C5 N1 C4 C3 72.3(4)
C1 N1 C4 C3 -51.8(5)
Cu1 N1 C4 C3 -172.8(3)
C5 N1 C1 C2 -74.7(4)
C4 N1 C1 C2 51.4(4)
Cu1 N1 C1 C2 170.0(3)
Cu1 N0 C6 C5 -26.9(5)
C1 N1 C5 C6 -165.3(3)
C4 N1 C5 C6 72.9(4)
Cu1 N1 C5 C6 -44.7(4)
N0 C6 C5 N1 49.3(5)
C2 O1 C3 C4 -59.7(5)
N1 C4 C3 O1 57.8(5)
C3 O1 C2 C1 59.4(4)
N1 C1 C2 O1 -56.9(4)
